data_7029573
loop_
_publ_author_name
'Xing, Qifeng'
'Song, Kuifeng'
'Liang, Tongling'
'Liu, Qingbin'
'Sun, Wen-Hua'
'Redshaw, Carl'

_publ_section_title
;
 Synthesis, characterization and ethylene polymerization behaviour of
 binuclear nickel halides bearing 4,5,9,10-tetra(arylimino)pyrenylidenes.
;
_journal_issue 21
_journal_name_full 'Dalton transactions (Cambridge, England : 2003)'
_journal_page_first 7830
_journal_page_last 7837
_journal_paper_doi 10.1039/c4dt00503a
_journal_volume 43
_journal_year 2014
_chemical_formula_moiety 'C48 H46 N4'
_chemical_formula_sum 'C48 H46 N4'
_chemical_formula_weight 678.89
_chemical_name_systematic
;
 ?
;
_space_group_IT_number 9
_symmetry_cell_setting monoclinic
_symmetry_space_group_name_Hall 'C -2yc'
_symmetry_space_group_name_H-M 'C 1 c 1'
_atom_sites_solution_hydrogens geom
_atom_sites_solution_primary direct
_atom_sites_solution_secondary difmap
_audit_creation_method SHELXL-97
_cell_angle_alpha 90.00
_cell_angle_beta 90.05(3)
_cell_angle_gamma 90.00
_cell_formula_units_Z 4
_cell_length_a 28.504(6)
_cell_length_b 10.357(2)
_cell_length_c 12.460(3)
_cell_measurement_temperature 100(2)
_cell_measurement_theta_max 27.47
_cell_measurement_theta_min 1.43
_cell_volume 3678.4(14)
_computing_cell_refinement 'CrystalClear (Rigaku Inc., 2007)'
_computing_data_collection 'CrystalClear (Rigaku Inc., 2007)'
_computing_data_reduction 'CrystalClear (Rigaku Inc., 2007)'
_computing_molecular_graphics 'XP in Siemens SHELXTL (Sheldrick, 1994)'
_computing_publication_material 'SHELX97 (Sheldrick, 1997)'
_computing_structure_refinement 'SHELXL-97 (Sheldrick, 1997)'
_computing_structure_solution 'SHELXS-97 (Sheldrick, 1990)'
_diffrn_ambient_temperature 100(2)
_diffrn_measured_fraction_theta_full 0.990
_diffrn_measured_fraction_theta_max 0.990
_diffrn_measurement_device_type 'MM007-HF CCD(Saturn 724+)'
_diffrn_measurement_method '\w scans at fixed \c = 45\%'
_diffrn_radiation_monochromator graphite
_diffrn_radiation_source 'fine-focus sealed tube'
_diffrn_radiation_type MoK\a
_diffrn_radiation_wavelength 0.71073
_diffrn_reflns_av_R_equivalents 0.0315
_diffrn_reflns_av_sigmaI/netI 0.0433
_diffrn_reflns_limit_h_max 36
_diffrn_reflns_limit_h_min -36
_diffrn_reflns_limit_k_max 13
_diffrn_reflns_limit_k_min -13
_diffrn_reflns_limit_l_max 16
_diffrn_reflns_limit_l_min -16
_diffrn_reflns_number 12077
_diffrn_reflns_theta_full 27.47
_diffrn_reflns_theta_max 27.47
_diffrn_reflns_theta_min 1.43
_diffrn_standards_decay_% none
_diffrn_standards_interval_count none
_diffrn_standards_interval_time none
_diffrn_standards_number none
_exptl_absorpt_coefficient_mu 0.072
_exptl_absorpt_correction_T_max 1.0000
_exptl_absorpt_correction_T_min 0.7479
_exptl_absorpt_correction_type multi-scan
_exptl_absorpt_process_details 'SADABS (Sheldrick, 1996)'
_exptl_crystal_colour red
_exptl_crystal_density_diffrn 1.226
_exptl_crystal_density_method 'not measured'
_exptl_crystal_description Plate
_exptl_crystal_F_000 1448
_exptl_crystal_size_max 0.327
_exptl_crystal_size_mid 0.161
_exptl_crystal_size_min 0.127
_refine_diff_density_max 0.353
_refine_diff_density_min -0.737
_refine_diff_density_rms 0.064
_refine_ls_abs_structure_details 'Flack H D (1983), Acta Cryst. A39, 876-881'
_refine_ls_abs_structure_Flack -2(4)
_refine_ls_extinction_method none
_refine_ls_goodness_of_fit_ref 1.071
_refine_ls_hydrogen_treatment constr
_refine_ls_matrix_type full
_refine_ls_number_parameters 469
_refine_ls_number_reflns 7140
_refine_ls_number_restraints 2
_refine_ls_restrained_S_all 1.071
_refine_ls_R_factor_gt 0.0660
_refine_ls_shift/su_max 0.000
_refine_ls_shift/su_mean 0.000
_refine_ls_structure_factor_coef Fsqd
_refine_ls_weighting_details 'calc w=1/[\s^2^(Fo^2^)+(0.1084P)^2^+3.4374P] where P=(Fo^2^+2Fc^2^)/3'
_refine_ls_weighting_scheme calc
_refine_ls_wR_factor_gt 0.1802
_refine_ls_wR_factor_ref 0.1855
_reflns_number_gt 6552
_reflns_number_total 7140
_reflns_threshold_expression >2sigma(I)
_cod_data_source_file c4dt00503a1.cif
_cod_data_source_block L1
_cod_depositor_comments
;
The following automatic conversions were performed:

'_symmetry_cell_setting' value 'Monoclinic' changed to 'monoclinic'
according to
/usr/data/users/saulius/crontab/automatic-downloads/rss-feeds/RSC/lib/dictionaries/cif_core.dic
dictionary named 'cif_core.dic' version 2.4.2 from 2011-04-26.

Automatic conversion script
Id: cif_fix_values 2281 2013-09-26 08:29:07Z andrius 

 Adding full bibliography for 7029573--7029574.cif.
;
_cod_original_cell_volume 3678.3(13)
_cod_original_sg_symbol_H-M Cc
_cod_database_code 7029573
_refine_ls_r_factor_ref 0.0695

loop_
_symmetry_equiv_pos_as_xyz
'x, y, z'
'x, -y, z+1/2'
'x+1/2, y+1/2, z'
'x+1/2, -y+1/2, z+1/2'

loop_
_atom_site_label
_atom_site_type_symbol
_atom_site_fract_x
_atom_site_fract_y
_atom_site_fract_z
_atom_site_U_iso_or_equiv
_atom_site_adp_type
_atom_site_occupancy
_atom_site_symmetry_multiplicity
_atom_site_calc_flag
_atom_site_refinement_flags
N1 N -0.35792(10) -0.2368(3) -0.9240(2) 0.0191(6) Uani 1 1 d .
H1 H -0.3366 -0.2324 -0.8731 0.023 Uiso 1 1 calc R
N3 N -0.60684(11) -0.2401(3) -0.8315(2) 0.0203(7) Uani 1 1 d .
H3 H -0.6287 -0.2388 -0.8814 0.024 Uiso 1 1 calc R
C5 C -0.48067(13) -0.3384(4) -0.9375(3) 0.0173(7) Uani 1 1 d .
C7 C -0.43020(13) -0.3260(4) -1.0949(3) 0.0196(7) Uani 1 1 d .
H7 H -0.3999 -0.3188 -1.1258 0.024 Uiso 1 1 calc R
C4 C -0.48628(13) -0.3398(4) -0.8197(3) 0.0160(7) Uani 1 1 d .
C16 C -0.45167(14) -0.3516(4) -0.6424(3) 0.0217(8) Uani 1 1 d .
H16 H -0.4249 -0.3625 -0.5978 0.026 Uiso 1 1 calc R
C2 C -0.40050(14) -0.3729(4) -0.8028(3) 0.0182(7) Uani 1 1 d .
N2 N -0.36985(12) -0.4412(3) -0.7554(3) 0.0219(7) Uani 1 1 d .
H2 H -0.3771 -0.4699 -0.6911 0.026 Uiso 1 1 calc R
C14 C -0.53374(14) -0.3280(4) -0.6589(3) 0.0192(7) Uani 1 1 d .
H14 H -0.5637 -0.3232 -0.6259 0.023 Uiso 1 1 calc R
C13 C -0.53062(13) -0.3257(4) -0.7716(3) 0.0185(7) Uani 1 1 d .
C35 C -0.64064(13) -0.4761(4) -0.9600(3) 0.0181(7) Uani 1 1 d .
C10 C -0.51966(14) -0.3540(4) -1.0009(3) 0.0187(8) Uani 1 1 d .
N4 N -0.59662(11) -0.4423(3) -1.0035(2) 0.0195(7) Uani 1 1 d .
H4 H -0.5895 -0.4697 -1.0683 0.023 Uiso 1 1 calc R
C8 C -0.47049(13) -0.3373(4) -1.1610(3) 0.0201(8) Uani 1 1 d .
H8 H -0.4670 -0.3375 -1.2368 0.024 Uiso 1 1 calc R
C34 C -0.64937(13) -0.2041(4) -0.6655(3) 0.0191(7) Uani 1 1 d .
C18 C -0.37952(13) -0.0530(4) -1.0384(3) 0.0211(8) Uani 1 1 d .
C11 C -0.56650(13) -0.3734(4) -0.9527(3) 0.0174(7) Uani 1 1 d .
C17 C -0.35206(14) -0.1634(4) -1.0207(3) 0.0210(8) Uani 1 1 d .
C40 C -0.68135(13) -0.4092(4) -0.9986(3) 0.0220(8) Uani 1 1 d .
C9 C -0.51550(14) -0.3482(4) -1.1158(2) 0.0186(7) Uani 1 1 d .
H9 H -0.5426 -0.3517 -1.1602 0.022 Uiso 1 1 calc R
C22A C -0.29057(15) -0.3270(5) -1.0701(3) 0.0308(9) Uani 1 1 d .
H22A H -0.2680 -0.3411 -1.1281 0.046 Uiso 1 1 calc R
H22B H -0.3121 -0.4006 -1.0661 0.046 Uiso 1 1 calc R
H22C H -0.2738 -0.3183 -1.0018 0.046 Uiso 1 1 calc R
C6 C -0.43573(12) -0.3257(4) -0.9837(3) 0.0163(7) Uani 1 1 d .
C3 C -0.44627(13) -0.3513(3) -0.7499(3) 0.0156(7) Uani 1 1 d .
C30 C -0.58780(14) -0.0513(4) -0.7193(3) 0.0248(9) Uani 1 1 d .
C29 C -0.61370(13) -0.1653(4) -0.7375(3) 0.0170(7) Uani 1 1 d .
C27 C -0.24097(13) -0.4580(4) -0.7868(3) 0.0254(9) Uani 1 1 d .
H27 H -0.2138 -0.4143 -0.7613 0.030 Uiso 1 1 calc R
C23 C -0.32478(13) -0.4760(4) -0.7965(3) 0.0210(8) Uani 1 1 d .
C21 C -0.31059(14) -0.1357(4) -1.1840(3) 0.0236(9) Uani 1 1 d .
H21 H -0.2874 -0.1628 -1.2340 0.028 Uiso 1 1 calc R
C12 C -0.57134(12) -0.3075(4) -0.8466(3) 0.0171(7) Uani 1 1 d .
C22 C -0.31799(14) -0.2058(4) -1.0918(3) 0.0231(8) Uani 1 1 d .
C34A C -0.67549(13) -0.3273(3) -0.6881(3) 0.0201(7) Uani 1 1 d .
H34A H -0.6657 -0.3617 -0.7578 0.030 Uiso 1 1 calc R
H34B H -0.7093 -0.3098 -0.6894 0.030 Uiso 1 1 calc R
H34C H -0.6685 -0.3906 -0.6318 0.030 Uiso 1 1 calc R
C28 C -0.28601(13) -0.4132(4) -0.7586(3) 0.0245(8) Uani 1 1 d .
C15 C -0.49479(14) -0.3368(4) -0.5961(3) 0.0218(8) Uani 1 1 d .
H15 H -0.4976 -0.3327 -0.5202 0.026 Uiso 1 1 calc R
C24 C -0.32062(15) -0.5836(4) -0.8627(3) 0.0265(9) Uani 1 1 d .
C38 C -0.72994(17) -0.5649(5) -0.9053(3) 0.0318(10) Uani 1 1 d .
H38 H -0.7603 -0.5954 -0.8865 0.038 Uiso 1 1 calc R
C36A C -0.60115(17) -0.6584(4) -0.8608(4) 0.0365(11) Uani 1 1 d .
H36A H -0.6103 -0.7325 -0.8166 0.055 Uiso 1 1 calc R
H36B H -0.5812 -0.6003 -0.8187 0.055 Uiso 1 1 calc R
H36C H -0.5838 -0.6889 -0.9238 0.055 Uiso 1 1 calc R
C37 C -0.68939(16) -0.6270(4) -0.8686(3) 0.0300(10) Uani 1 1 d .
H37 H -0.6926 -0.6995 -0.8224 0.036 Uiso 1 1 calc R
C24A C -0.36332(16) -0.6593(5) -0.8982(3) 0.0317(10) Uani 1 1 d .
H24A H -0.3917 -0.6168 -0.8717 0.048 Uiso 1 1 calc R
H24B H -0.3616 -0.7471 -0.8691 0.048 Uiso 1 1 calc R
H24C H -0.3642 -0.6632 -0.9767 0.048 Uiso 1 1 calc R
C33 C -0.65609(15) -0.1310(5) -0.5715(3) 0.0268(9) Uani 1 1 d .
H33 H -0.6795 -0.1569 -0.5217 0.032 Uiso 1 1 calc R
C20 C -0.33731(16) -0.0235(4) -1.2048(4) 0.0281(9) Uani 1 1 d .
H20 H -0.3325 0.0244 -1.2688 0.034 Uiso 1 1 calc R
C39 C -0.72425(15) -0.4565(4) -0.9704(3) 0.0265(9) Uani 1 1 d .
H39 H -0.7515 -0.4137 -0.9964 0.032 Uiso 1 1 calc R
C36 C -0.64456(13) -0.5870(4) -0.8970(3) 0.0216(8) Uani 1 1 d .
C32 C -0.62981(16) -0.0237(5) -0.5505(4) 0.0324(10) Uani 1 1 d .
H32 H -0.6347 0.0233 -0.4860 0.039 Uiso 1 1 calc R
C1 C -0.39459(13) -0.3098(4) -0.9113(3) 0.0183(7) Uani 1 1 d .
C26 C -0.23641(14) -0.5648(4) -0.8512(3) 0.0254(9) Uani 1 1 d .
H26 H -0.2061 -0.5954 -0.8698 0.031 Uiso 1 1 calc R
C25 C -0.27586(14) -0.6282(5) -0.8890(3) 0.0280(9) Uani 1 1 d .
H25 H -0.2725 -0.7024 -0.9331 0.034 Uiso 1 1 calc R
C19 C -0.37048(16) 0.0158(4) -1.1313(4) 0.0285(9) Uani 1 1 d .
H19 H -0.3877 0.0926 -1.1448 0.034 Uiso 1 1 calc R
C30A C -0.54960(14) -0.0094(4) -0.7939(3) 0.0274(9) Uani 1 1 d .
H30A H -0.5489 -0.0668 -0.8564 0.041 Uiso 1 1 calc R
H30B H -0.5194 -0.0132 -0.7566 0.041 Uiso 1 1 calc R
H30C H -0.5556 0.0794 -0.8176 0.041 Uiso 1 1 calc R
C18A C -0.41617(15) -0.0069(5) -0.9591(4) 0.0317(10) Uani 1 1 d .
H18A H -0.4309 0.0721 -0.9862 0.048 Uiso 1 1 calc R
H18B H -0.4012 0.0109 -0.8898 0.048 Uiso 1 1 calc R
H18C H -0.4401 -0.0739 -0.9499 0.048 Uiso 1 1 calc R
C31 C -0.59585(16) 0.0169(4) -0.6233(4) 0.0284(9) Uani 1 1 d .
H31 H -0.5778 0.0918 -0.6079 0.034 Uiso 1 1 calc R
C28A C -0.29170(17) -0.2929(5) -0.6904(3) 0.0341(10) Uani 1 1 d .
H28A H -0.3252 -0.2755 -0.6795 0.051 Uiso 1 1 calc R
H28B H -0.2772 -0.2193 -0.7269 0.051 Uiso 1 1 calc R
H28C H -0.2765 -0.3062 -0.6207 0.051 Uiso 1 1 calc R
C40A C -0.67400(15) -0.2968(5) -1.0714(4) 0.0388(11) Uani 1 1 d .
H40A H -0.7045 -0.2603 -1.0917 0.058 Uiso 1 1 calc R
H40B H -0.6574 -0.3253 -1.1360 0.058 Uiso 1 1 calc R
H40C H -0.6554 -0.2309 -1.0344 0.058 Uiso 1 1 calc R

loop_
_atom_site_aniso_label
_atom_site_aniso_U_11
_atom_site_aniso_U_22
_atom_site_aniso_U_33
_atom_site_aniso_U_23
_atom_site_aniso_U_13
_atom_site_aniso_U_12
N1 0.0134(14) 0.0238(17) 0.0200(13) 0.0005(12) -0.0057(12) -0.0063(13)
N3 0.0219(16) 0.0180(16) 0.0211(13) 0.0022(12) -0.0007(12) -0.0070(14)
C5 0.0179(17) 0.0157(17) 0.0184(14) 0.0010(13) 0.0024(13) 0.0064(15)
C7 0.0139(16) 0.0231(19) 0.0219(15) -0.0055(14) -0.0082(13) -0.0039(15)
C4 0.0162(17) 0.0160(17) 0.0159(13) -0.0009(13) -0.0044(13) 0.0046(14)
C16 0.0164(17) 0.022(2) 0.0271(17) 0.0037(15) -0.0058(14) -0.0009(15)
C2 0.0218(18) 0.0164(19) 0.0166(15) 0.0039(13) -0.0050(14) -0.0080(15)
N2 0.0203(16) 0.0243(18) 0.0212(15) 0.0013(12) 0.0021(12) 0.0053(14)
C14 0.0215(18) 0.0195(18) 0.0166(14) -0.0045(13) 0.0100(13) 0.0003(15)
C13 0.0174(18) 0.0156(18) 0.0224(16) -0.0019(14) -0.0015(14) 0.0003(15)
C35 0.0151(18) 0.0199(18) 0.0193(16) -0.0037(13) -0.0008(13) 0.0003(15)
C10 0.0256(19) 0.0224(19) 0.0082(13) -0.0018(12) 0.0017(12) 0.0007(16)
N4 0.0167(15) 0.0256(18) 0.0162(13) -0.0036(12) -0.0047(11) 0.0028(14)
C8 0.0207(19) 0.0225(19) 0.0170(14) 0.0011(14) -0.0025(14) -0.0003(16)
C34 0.0164(17) 0.0211(19) 0.0198(15) -0.0022(14) 0.0023(13) 0.0005(15)
C18 0.0223(19) 0.0170(19) 0.0242(17) 0.0002(14) -0.0024(15) 0.0009(16)
C11 0.0100(15) 0.024(2) 0.0179(15) 0.0073(13) -0.0001(12) -0.0032(14)
C17 0.0204(19) 0.0223(19) 0.0204(15) 0.0048(14) -0.0044(13) -0.0085(16)
C40 0.0218(18) 0.026(2) 0.0179(16) -0.0081(14) -0.0044(14) 0.0086(16)
C9 0.0218(18) 0.0245(19) 0.0096(13) 0.0015(13) -0.0027(13) -0.0029(16)
C22A 0.0216(19) 0.045(3) 0.0261(18) -0.0048(18) 0.0048(15) -0.002(2)
C6 0.0144(17) 0.0178(19) 0.0166(14) -0.0015(13) -0.0030(13) 0.0009(14)
C3 0.0100(15) 0.0130(17) 0.0237(16) -0.0015(12) -0.0033(12) 0.0005(13)
C30 0.0212(19) 0.023(2) 0.0303(19) -0.0005(16) -0.0005(16) 0.0077(17)
C29 0.0133(17) 0.0170(18) 0.0208(15) 0.0028(13) -0.0013(12) 0.0015(15)
C27 0.0106(17) 0.026(2) 0.040(2) 0.0090(18) -0.0017(15) 0.0047(16)
C23 0.0205(19) 0.025(2) 0.0176(16) 0.0050(14) -0.0035(14) 0.0061(16)
C21 0.0189(19) 0.027(2) 0.0250(18) 0.0012(15) -0.0065(15) -0.0075(16)
C12 0.0104(15) 0.023(2) 0.0174(14) -0.0003(14) 0.0024(12) -0.0098(14)
C22 0.0175(18) 0.024(2) 0.0277(17) -0.0038(15) -0.0081(15) -0.0071(15)
C34A 0.0191(18) 0.0138(17) 0.0274(17) -0.0020(14) -0.0017(14) -0.0042(15)
C28 0.0190(18) 0.026(2) 0.0288(18) -0.0023(16) -0.0012(15) 0.0091(16)
C15 0.025(2) 0.027(2) 0.0137(14) 0.0022(14) 0.0004(14) 0.0019(17)
C24 0.033(2) 0.027(2) 0.0193(17) -0.0001(15) -0.0021(16) 0.0008(18)
C38 0.036(2) 0.033(2) 0.0271(19) 0.0000(16) 0.0063(17) -0.015(2)
C36A 0.036(2) 0.033(2) 0.041(2) 0.0294(19) -0.0109(19) -0.0071(19)
C37 0.041(3) 0.024(2) 0.0247(18) 0.0075(15) -0.0008(18) -0.005(2)
C24A 0.024(2) 0.039(3) 0.032(2) 0.0075(17) -0.0052(16) -0.0044(18)
C33 0.024(2) 0.033(2) 0.0229(18) -0.0016(16) 0.0060(16) 0.0015(18)
C20 0.030(2) 0.024(2) 0.0301(19) 0.0117(16) -0.0084(17) -0.0014(17)
C39 0.025(2) 0.033(2) 0.0218(18) -0.0061(16) -0.0027(15) 0.0066(18)
C36 0.0179(18) 0.024(2) 0.0230(17) -0.0037(15) -0.0030(15) -0.0019(16)
C32 0.029(2) 0.042(3) 0.0254(19) -0.0054(18) 0.0078(16) 0.010(2)
C1 0.0199(17) 0.0148(19) 0.0202(15) -0.0037(13) -0.0034(13) -0.0041(14)
C26 0.0118(16) 0.032(2) 0.0320(19) 0.0159(16) 0.0030(14) 0.0040(16)
C25 0.022(2) 0.033(2) 0.0294(19) 0.0085(16) 0.0069(16) 0.0096(18)
C19 0.026(2) 0.024(2) 0.036(2) 0.0009(17) -0.0031(17) 0.0003(18)
C30A 0.032(2) 0.020(2) 0.0307(19) -0.0061(15) -0.0090(17) -0.0078(17)
C18A 0.026(2) 0.029(2) 0.040(2) -0.0083(18) 0.0130(17) -0.0017(18)
C31 0.029(2) 0.024(2) 0.032(2) -0.0133(17) 0.0008(17) 0.0000(18)
C28A 0.034(2) 0.040(3) 0.0279(18) -0.0019(17) -0.0033(16) 0.000(2)
C40A 0.018(2) 0.035(2) 0.064(3) 0.025(2) 0.0002(18) 0.0090(18)

loop_
_atom_type_symbol
_atom_type_description
_atom_type_scat_dispersion_real
_atom_type_scat_dispersion_imag
_atom_type_scat_source
C C 0.0033 0.0016 'International Tables Vol C Tables 4.2.6.8 and 6.1.1.4'
H H 0.0000 0.0000 'International Tables Vol C Tables 4.2.6.8 and 6.1.1.4'
N N 0.0061 0.0033 'International Tables Vol C Tables 4.2.6.8 and 6.1.1.4'

loop_
_geom_angle_atom_site_label_1
_geom_angle_atom_site_label_2
_geom_angle_atom_site_label_3
_geom_angle
C1 N1 C17 120.3(3)
C12 N3 C29 123.0(3)
C10 C5 C6 120.7(3)
C10 C5 C4 118.9(3)
C6 C5 C4 120.4(2)
C6 C7 C8 119.1(3)
C13 C4 C3 117.6(3)
C13 C4 C5 121.4(2)
C3 C4 C5 121.0(3)
C3 C16 C15 121.5(3)
N2 C2 C3 119.0(3)
N2 C2 C1 125.4(4)
C3 C2 C1 115.6(3)
C2 N2 C23 126.3(3)
C15 C14 C13 121.5(3)
C4 C13 C14 118.8(3)
C4 C13 C12 116.2(3)
C14 C13 C12 125.0(3)
C36 C35 N4 119.5(3)
C36 C35 C40 121.4(4)
N4 C35 C40 118.0(4)
C5 C10 C9 120.1(4)
C5 C10 C11 120.9(3)
C9 C10 C11 119.1(3)
C11 N4 C35 122.9(3)
C9 C8 C7 120.8(3)
C33 C34 C29 118.2(4)
C33 C34 C34A 123.0(4)
C29 C34 C34A 118.5(3)
C19 C18 C17 116.6(4)
C19 C18 C18A 120.8(4)
C17 C18 C18A 122.6(3)
N4 C11 C10 118.6(3)
N4 C11 C12 128.9(3)
C10 C11 C12 112.4(3)
C22 C17 C18 123.3(3)
C22 C17 N1 116.8(4)
C18 C17 N1 119.9(4)
C39 C40 C35 117.8(4)
C39 C40 C40A 124.3(4)
C35 C40 C40A 117.9(4)
C8 C9 C10 118.6(3)
C7 C6 C5 120.6(3)
C7 C6 C1 120.9(3)
C5 C6 C1 118.6(3)
C16 C3 C4 120.6(3)
C16 C3 C2 122.9(3)
C4 C3 C2 116.2(3)
C31 C30 C29 118.1(4)
C31 C30 C30A 120.1(4)
C29 C30 C30A 121.6(3)
C30 C29 C34 120.8(3)
C30 C29 N3 121.2(3)
C34 C29 N3 117.9(3)
C26 C27 C28 119.8(4)
C28 C23 C24 121.1(4)
C28 C23 N2 118.9(4)
C24 C23 N2 119.4(4)
C22 C21 C20 120.2(4)
N3 C12 C11 117.8(3)
N3 C12 C13 127.2(3)
C11 C12 C13 115.0(3)
C21 C22 C17 118.3(4)
C21 C22 C22A 120.7(4)
C17 C22 C22A 120.9(4)
C23 C28 C27 119.6(4)
C23 C28 C28A 119.8(4)
C27 C28 C28A 120.5(4)
C14 C15 C16 119.9(3)
C23 C24 C25 118.9(4)
C23 C24 C24A 121.3(4)
C25 C24 C24A 119.6(4)
C39 C38 C37 117.6(4)
C36 C37 C38 122.6(4)
C32 C33 C34 121.5(4)
C19 C20 C21 119.4(4)
C40 C39 C38 122.9(4)
C37 C36 C35 117.6(3)
C37 C36 C36A 122.1(4)
C35 C36 C36A 120.3(3)
C33 C32 C31 120.2(4)
N1 C1 C6 128.6(3)
N1 C1 C2 116.8(3)
C6 C1 C2 114.0(3)
C27 C26 C25 120.3(4)
C26 C25 C24 120.3(4)
C20 C19 C18 122.1(4)
C32 C31 C30 121.1(4)

loop_
_geom_bond_atom_site_label_1
_geom_bond_atom_site_label_2
_geom_bond_distance
N1 C1 1.300(5)
N1 C17 1.435(5)
N3 C12 1.244(5)
N3 C29 1.418(5)
C5 C10 1.373(5)
C5 C6 1.411(5)
C5 C4 1.476(2)
C7 C6 1.395(5)
C7 C8 1.418(5)
C4 C13 1.407(5)
C4 C3 1.439(4)
C16 C3 1.349(5)
C16 C15 1.367(5)
C2 N2 1.269(5)
C2 C3 1.479(5)
C2 C1 1.511(5)
N2 C23 1.429(5)
C14 C15 1.360(5)
C14 C13 1.407(5)
C13 C12 1.502(5)
C35 C36 1.395(5)
C35 N4 1.412(5)
C35 C40 1.434(5)
C10 C9 1.438(4)
C10 C11 1.478(5)
N4 C11 1.283(5)
C8 C9 1.406(5)
C34 C33 1.407(5)
C34 C29 1.416(5)
C34 C34A 1.503(5)
C18 C19 1.383(6)
C18 C17 1.402(5)
C18 C18A 1.517(6)
C11 C12 1.494(5)
C17 C22 1.386(6)
C40 C39 1.363(6)
C40 C40A 1.491(6)
C22A C22 1.503(6)
C6 C1 1.488(5)
C30 C31 1.408(6)
C30 C29 1.411(6)
C30 C30A 1.497(6)
C27 C26 1.373(7)
C27 C28 1.410(6)
C23 C28 1.366(5)
C23 C24 1.392(6)
C21 C22 1.376(6)
C21 C20 1.412(6)
C28 C28A 1.517(6)
C24 C25 1.396(6)
C24 C24A 1.514(6)
C38 C39 1.395(6)
C38 C37 1.399(6)
C36A C36 1.510(6)
C37 C36 1.389(6)
C33 C32 1.366(7)
C20 C19 1.378(7)
C32 C31 1.392(7)
C26 C25 1.384(6)
